data_4128926
loop_
_publ_author_name
'Yang, Jian'
'Dong, Chao-Chen'
'Chen, Xu-Lang'
'Sun, Xin'
'Wei, Jin-Yan'
'Xiang, Jun-Feng'
'Sessler, Jonathan L.'
'Gong, Han-Yuan'

_publ_section_title
;
 Excimer Disaggregation Enhanced Emission: A Fluorescence
 &quot;Turn-On&quot; Approach to Oxoanion Recognition.
;
_journal_issue 11
_journal_name_full 'Journal of the American Chemical Society'
_journal_page_first 4597
_journal_page_last 4612
_journal_paper_doi 10.1021/jacs.8b09021
_journal_volume 141
_journal_year 2019
_chemical_formula_sum 'C37 H43 N9 O10'
_chemical_formula_weight 773.80
_chemical_name_common
;
cyclo[1]N2,N6-bis(6-(1H-imidazol-1-yl)pyridin-2-yl)-N2,N6-dimethylpyridine-2,6-diamine[1](1,4-dimethylenebenzene)_ 2 HCO3-_dioxane_2 H2O
;
_space_group_IT_number 61
_space_group_name_Hall '-P 2ac 2ab'
_space_group_name_H-M_alt 'P b c a'
_symmetry_cell_setting orthorhombic
_symmetry_space_group_name_H-M 'P b c a'
_atom_sites_solution_hydrogens geom
_atom_sites_solution_primary direct
_atom_sites_solution_secondary difmap
_audit_creation_method SHELXL-97
_cell_angle_alpha 90.00
_cell_angle_beta 90.00
_cell_angle_gamma 90.00
_cell_formula_units_Z 8
_cell_length_a 11.481(2)
_cell_length_b 22.243(4)
_cell_length_c 29.998(6)
_cell_measurement_reflns_used 6718
_cell_measurement_temperature 223(2)
_cell_measurement_theta_max 25.00
_cell_measurement_theta_min 3.24
_cell_volume 7661(2)
_computing_cell_refinement 'CrystalClear (Rigaku Inc., 2008)'
_computing_data_collection 'CrystalClear (Rigaku Inc., 2008)'
_computing_data_reduction 'CrystalClear (Rigaku Inc., 2008)'
_computing_structure_refinement 'SHELXL-97 (Sheldrick, 1997)'
_computing_structure_solution 'SHELXS-97 (Sheldrick, 1990)'
_diffrn_ambient_temperature 223(2)
_diffrn_measured_fraction_theta_full 0.995
_diffrn_measured_fraction_theta_max 0.995
_diffrn_measurement_device
;
Mercury2 (2x2 bin mode)
;
_diffrn_measurement_method dtprofit.ref
_diffrn_radiation_monochromator graphite
_diffrn_radiation_source 'fine-focus sealed tube'
_diffrn_radiation_type MoK\a
_diffrn_radiation_wavelength 0.71073
_diffrn_reflns_av_R_equivalents 0.0810
_diffrn_reflns_av_sigmaI/netI 0.0515
_diffrn_reflns_limit_h_max 13
_diffrn_reflns_limit_h_min -13
_diffrn_reflns_limit_k_max 26
_diffrn_reflns_limit_k_min -26
_diffrn_reflns_limit_l_max 35
_diffrn_reflns_limit_l_min -35
_diffrn_reflns_number 50657
_diffrn_reflns_theta_full 25.00
_diffrn_reflns_theta_max 25.00
_diffrn_reflns_theta_min 3.24
_diffrn_standards_decay_% 64.5
_diffrn_standards_interval_count 6718
_diffrn_standards_number 6718
_exptl_absorpt_coefficient_mu 0.100
_exptl_absorpt_correction_T_max 1.0000
_exptl_absorpt_correction_T_min 0.4619
_exptl_absorpt_correction_type multi-scan
_exptl_crystal_colour 'light yellow'
_exptl_crystal_density_diffrn 1.342
_exptl_crystal_density_method 'not measured'
_exptl_crystal_description Prism
_exptl_crystal_F_000 3264
_exptl_crystal_size_max 0.427
_exptl_crystal_size_mid 0.179
_exptl_crystal_size_min 0.140
_refine_diff_density_max 1.006
_refine_diff_density_min -0.579
_refine_diff_density_rms 0.071
_refine_ls_extinction_coef 0.00022(7)
_refine_ls_extinction_expression Fc^*^=kFc[1+0.001xFc^2^\l^3^/sin(2\q)]^-1/4^
_refine_ls_extinction_method SHELXL
_refine_ls_goodness_of_fit_ref 1.017
_refine_ls_hydrogen_treatment constr
_refine_ls_matrix_type full
_refine_ls_number_parameters 506
_refine_ls_number_reflns 6718
_refine_ls_number_restraints 0
_refine_ls_restrained_S_all 1.017
_refine_ls_R_factor_all 0.1396
_refine_ls_R_factor_gt 0.0962
_refine_ls_shift/su_max 0.000
_refine_ls_shift/su_mean 0.000
_refine_ls_structure_factor_coef Fsqd
_refine_ls_weighting_details 'calc w=1/[\s^2^(Fo^2^)+(0.0250P)^2^+35.0000P] where P=(Fo^2^+2Fc^2^)/3'
_refine_ls_weighting_scheme calc
_refine_ls_wR_factor_gt 0.1870
_refine_ls_wR_factor_ref 0.2088
_reflns_number_gt 4333
_reflns_number_total 6718
_reflns_threshold_expression >2sigma(I)
_cod_data_source_file ja8b09021_si_004.cif
_cod_data_source_block b
_cod_depositor_comments
;
The following automatic conversions were performed:

data item '_symmetry_cell_setting' value 'Orthorhombic' was changed
to 'orthorhombic' in accordance with the
/home/data/users/saulius/crontab/automatic-downloads/current/ACS/lib/dictionaries/cif_core.dic
dictionary named 'cif_core.dic' version 2.4.2 last updated on
2011-04-26.

Automatic conversion script
Id: cif_fix_values 6909 2019-04-08 15:41:33Z antanas 
;
_cod_original_cell_volume 7661(3)
_cod_original_sg_symbol_H-M Pbca
_cod_database_code 4128926

loop_
_symmetry_equiv_pos_as_xyz
'x, y, z'
'-x+1/2, -y, z+1/2'
'-x, y+1/2, -z+1/2'
'x+1/2, -y+1/2, -z'
'-x, -y, -z'
'x-1/2, y, -z-1/2'
'x, -y-1/2, z-1/2'
'-x-1/2, y-1/2, z'

loop_
_atom_site_label
_atom_site_type_symbol
_atom_site_fract_x
_atom_site_fract_y
_atom_site_fract_z
_atom_site_U_iso_or_equiv
_atom_site_adp_type
_atom_site_occupancy
_atom_site_symmetry_multiplicity
_atom_site_calc_flag
_atom_site_refinement_flags
N1 N 0.7708(4) 0.22384(17) 0.21214(12) 0.0385(9) Uani 1 1 d .
N2 N 0.6721(4) 0.19405(18) 0.15524(13) 0.0423(10) Uani 1 1 d .
N3 N 0.6887(4) 0.22145(18) 0.08139(13) 0.0441(10) Uani 1 1 d .
N4 N 0.7161(4) 0.2549(2) 0.00890(13) 0.0575(13) Uani 1 1 d .
N5 N 0.7277(4) 0.3588(2) 0.00534(12) 0.0458(11) Uani 1 1 d .
N6 N 0.7290(4) 0.4624(2) -0.00443(13) 0.0522(12) Uani 1 1 d .
N7 N 0.7041(4) 0.51216(18) 0.06284(13) 0.0428(10) Uani 1 1 d .
N8 N 0.6839(4) 0.55567(17) 0.13238(13) 0.0412(10) Uani 1 1 d .
N9 N 0.7641(4) 0.53398(17) 0.19564(12) 0.0393(10) Uani 1 1 d .
C1 C 0.7691(4) 0.2220(2) 0.16775(15) 0.0391(11) Uani 1 1 d .
H1A H 0.8257 0.2376 0.1488 0.047 Uiso 1 1 calc R
C1B C 1.1004(5) 0.2240(3) 0.14672(16) 0.0486(13) Uani 1 1 d .
C1A C 1.3235(5) 0.0980(3) 0.17889(17) 0.0529(14) Uani 1 1 d .
C1C C 0.4418(9) 0.4427(4) 0.1383(3) 0.108(3) Uani 1 1 d .
H1CA H 0.3696 0.4580 0.1506 0.130 Uiso 1 1 calc R
H1CB H 0.4762 0.4738 0.1198 0.130 Uiso 1 1 calc R
C2 C 0.6715(5) 0.1964(2) 0.22839(17) 0.0469(13) Uani 1 1 d .
H2A H 0.6513 0.1920 0.2582 0.056 Uiso 1 1 calc R
C2C C 0.5257(7) 0.4258(4) 0.1760(3) 0.107(3) Uani 1 1 d .
H2CA H 0.5437 0.4610 0.1938 0.129 Uiso 1 1 calc R
H2CB H 0.4902 0.3959 0.1953 0.129 Uiso 1 1 calc R
C3 C 0.6093(5) 0.1772(2) 0.19300(18) 0.0518(14) Uani 1 1 d .
H3A H 0.5385 0.1569 0.1937 0.062 Uiso 1 1 calc R
C3C C 0.5940(9) 0.3409(6) 0.1415(4) 0.234(9) Uani 1 1 d .
H3CA H 0.5484 0.3194 0.1636 0.281 Uiso 1 1 calc R
H3CB H 0.6608 0.3170 0.1327 0.281 Uiso 1 1 calc R
C4 C 0.6410(5) 0.1824(2) 0.10939(17) 0.0453(13) Uani 1 1 d .
C4C C 0.5144(9) 0.3631(6) 0.0981(3) 0.178(6) Uani 1 1 d .
H4CA H 0.5592 0.3908 0.0799 0.213 Uiso 1 1 calc R
H4CB H 0.4944 0.3286 0.0798 0.213 Uiso 1 1 calc R
C5 C 0.5700(5) 0.1350(2) 0.0985(2) 0.0544(15) Uani 1 1 d .
H5A H 0.5365 0.1102 0.1199 0.065 Uiso 1 1 calc R
C6 C 0.5518(6) 0.1269(3) 0.0533(2) 0.0648(17) Uani 1 1 d .
H6A H 0.5052 0.0953 0.0436 0.078 Uiso 1 1 calc R
C7 C 0.6009(6) 0.1644(3) 0.0228(2) 0.0646(17) Uani 1 1 d .
H7A H 0.5901 0.1579 -0.0075 0.078 Uiso 1 1 calc R
C8 C 0.6688(5) 0.2134(2) 0.03797(17) 0.0499(14) Uani 1 1 d .
C9 C 0.6858(7) 0.2521(3) -0.03864(18) 0.094(3) Uani 1 1 d .
H9A H 0.6516 0.2137 -0.0452 0.140 Uiso 1 1 calc R
H9B H 0.7549 0.2573 -0.0562 0.140 Uiso 1 1 calc R
H9C H 0.6312 0.2834 -0.0456 0.140 Uiso 1 1 calc R
C10 C 0.7684(5) 0.3090(2) 0.02429(15) 0.0453(13) Uani 1 1 d .
C11 C 0.8564(4) 0.3090(3) 0.05606(16) 0.0467(13) Uani 1 1 d .
H11A H 0.8833 0.2733 0.0685 0.056 Uiso 1 1 calc R
C12 C 0.9022(4) 0.3634(3) 0.06839(16) 0.0490(14) Uani 1 1 d .
H12A H 0.9601 0.3651 0.0900 0.059 Uiso 1 1 calc R
C13 C 0.8630(4) 0.4157(3) 0.04889(16) 0.0457(13) Uani 1 1 d .
H13A H 0.8948 0.4528 0.0564 0.055 Uiso 1 1 calc R
C14 C 0.7745(5) 0.4108(3) 0.01766(15) 0.0451(13) Uani 1 1 d .
C15 C 0.7055(6) 0.4568(3) -0.05268(16) 0.0685(18) Uani 1 1 d .
H15A H 0.6751 0.4941 -0.0638 0.103 Uiso 1 1 calc R
H15B H 0.6497 0.4254 -0.0576 0.103 Uiso 1 1 calc R
H15C H 0.7765 0.4473 -0.0680 0.103 Uiso 1 1 calc R
C16 C 0.6906(5) 0.5119(2) 0.01828(17) 0.0477(13) Uani 1 1 d .
C17 C 0.6337(5) 0.5601(3) -0.00342(18) 0.0601(16) Uani 1 1 d .
H17A H 0.6259 0.5604 -0.0343 0.072 Uiso 1 1 calc R
C18 C 0.5904(6) 0.6062(3) 0.0215(2) 0.0680(18) Uani 1 1 d .
H18A H 0.5505 0.6373 0.0076 0.082 Uiso 1 1 calc R
C19 C 0.6051(5) 0.6074(3) 0.0674(2) 0.0590(15) Uani 1 1 d .
H19A H 0.5777 0.6389 0.0849 0.071 Uiso 1 1 calc R
C20 C 0.6630(4) 0.5588(2) 0.08520(17) 0.0436(12) Uani 1 1 d .
C21 C 0.7724(4) 0.5259(2) 0.15204(16) 0.0418(12) Uani 1 1 d .
H21A H 0.8294 0.5036 0.1375 0.050 Uiso 1 1 calc R
C22 C 0.6186(5) 0.5831(2) 0.16523(18) 0.0510(14) Uani 1 1 d .
H22A H 0.5527 0.6067 0.1610 0.061 Uiso 1 1 calc R
C23 C 0.6684(5) 0.5693(2) 0.20454(18) 0.0486(13) Uani 1 1 d .
H23A H 0.6428 0.5813 0.2326 0.058 Uiso 1 1 calc R
C24 C 0.8477(5) 0.5118(2) 0.22930(16) 0.0457(13) Uani 1 1 d .
H24A H 0.8272 0.5282 0.2582 0.055 Uiso 1 1 calc R
H24B H 0.9251 0.5261 0.2218 0.055 Uiso 1 1 calc R
C25 C 0.8492(4) 0.4444(2) 0.23199(15) 0.0374(11) Uani 1 1 d .
C26 C 0.7706(4) 0.4136(2) 0.25855(16) 0.0459(13) Uani 1 1 d .
H26A H 0.7147 0.4346 0.2747 0.055 Uiso 1 1 calc R
C27 C 0.7752(4) 0.3517(2) 0.26105(16) 0.0440(12) Uani 1 1 d .
H27A H 0.7229 0.3311 0.2792 0.053 Uiso 1 1 calc R
C28 C 0.8571(4) 0.3201(2) 0.23681(14) 0.0358(11) Uani 1 1 d .
C29 C 0.9341(5) 0.3507(2) 0.21011(16) 0.0462(13) Uani 1 1 d .
H29A H 0.9888 0.3295 0.1935 0.055 Uiso 1 1 calc R
C30 C 0.9310(5) 0.4127(2) 0.20775(16) 0.0462(13) Uani 1 1 d .
H30A H 0.9840 0.4331 0.1898 0.055 Uiso 1 1 calc R
C31 C 0.8641(5) 0.2521(2) 0.23893(16) 0.0448(12) Uani 1 1 d .
H31A H 0.9394 0.2390 0.2279 0.054 Uiso 1 1 calc R
H31B H 0.8572 0.2392 0.2697 0.054 Uiso 1 1 calc R
O1A O 1.3945(4) 0.0578(2) 0.18675(14) 0.0786(14) Uani 1 1 d .
O1B O 1.0737(3) 0.17386(19) 0.16219(18) 0.0826(15) Uani 1 1 d .
O1W O 0.1669(4) 0.3740(2) 0.12127(17) 0.0843(14) Uani 1 1 d .
O1C O 0.4192(4) 0.3895(2) 0.11192(16) 0.0808(14) Uani 1 1 d .
O2B O 1.0325(4) 0.2624(2) 0.13232(12) 0.0696(12) Uani 1 1 d .
O2A O 1.2143(4) 0.08145(18) 0.16817(16) 0.0777(13) Uani 1 1 d .
H2AA H 1.1748 0.1115 0.1635 0.117 Uiso 1 1 calc R
O2W O 0.0429(4) 0.48731(18) 0.11586(13) 0.0652(11) Uani 1 1 d .
O2C O 0.6277(5) 0.4028(4) 0.1568(2) 0.130(2) Uani 1 1 d .
O3A O 1.3423(3) 0.1529(2) 0.18168(16) 0.0745(13) Uani 1 1 d .
O3B O 1.2139(3) 0.23827(17) 0.14785(13) 0.0650(11) Uani 1 1 d .
H3BA H 1.2511 0.2099 0.1580 0.098 Uiso 1 1 calc R

loop_
_atom_site_aniso_label
_atom_site_aniso_U_11
_atom_site_aniso_U_22
_atom_site_aniso_U_33
_atom_site_aniso_U_23
_atom_site_aniso_U_13
_atom_site_aniso_U_12
N1 0.045(3) 0.032(2) 0.038(2) 0.0027(17) -0.0025(19) 0.0015(19)
N2 0.046(3) 0.039(2) 0.042(2) -0.0016(19) -0.006(2) -0.002(2)
N3 0.052(3) 0.045(2) 0.035(2) -0.0072(19) -0.0107(19) -0.001(2)
N4 0.080(4) 0.062(3) 0.030(2) -0.010(2) -0.012(2) -0.005(3)
N5 0.050(3) 0.061(3) 0.027(2) -0.003(2) -0.0048(19) -0.001(2)
N6 0.064(3) 0.064(3) 0.029(2) 0.008(2) -0.006(2) 0.002(2)
N7 0.047(3) 0.043(2) 0.038(2) 0.0087(19) -0.0048(19) 0.000(2)
N8 0.046(3) 0.034(2) 0.043(2) 0.0044(18) -0.0017(19) 0.003(2)
N9 0.045(3) 0.034(2) 0.039(2) -0.0037(18) -0.0001(19) -0.0004(19)
C1 0.045(3) 0.035(3) 0.037(3) 0.004(2) -0.005(2) 0.000(2)
C1B 0.055(4) 0.057(4) 0.033(3) -0.005(2) 0.002(2) 0.007(3)
C1A 0.055(4) 0.069(4) 0.035(3) -0.009(3) -0.003(3) 0.010(3)
C1C 0.139(8) 0.110(7) 0.076(5) 0.010(5) -0.010(5) -0.005(6)
C2 0.053(3) 0.049(3) 0.038(3) 0.001(2) 0.002(2) 0.000(3)
C2C 0.088(6) 0.156(9) 0.078(5) 0.001(5) 0.004(5) -0.028(6)
C3 0.047(3) 0.051(3) 0.057(3) 0.005(3) 0.004(3) -0.006(3)
C3C 0.144(9) 0.277(15) 0.280(15) -0.239(13) -0.147(10) 0.152(10)
C4 0.046(3) 0.040(3) 0.050(3) -0.007(2) -0.011(2) 0.004(3)
C4C 0.159(10) 0.303(16) 0.070(6) -0.006(8) 0.014(6) 0.151(11)
C5 0.053(4) 0.045(3) 0.066(4) -0.006(3) -0.016(3) 0.000(3)
C6 0.070(4) 0.051(4) 0.073(4) -0.012(3) -0.026(3) -0.004(3)
C7 0.078(5) 0.063(4) 0.052(3) -0.015(3) -0.023(3) 0.000(3)
C8 0.055(3) 0.052(3) 0.043(3) -0.013(3) -0.014(3) 0.007(3)
C9 0.160(8) 0.087(5) 0.034(3) -0.016(3) -0.023(4) -0.008(5)
C10 0.048(3) 0.059(3) 0.028(2) -0.007(2) 0.002(2) 0.002(3)
C11 0.044(3) 0.059(3) 0.037(3) -0.003(2) -0.004(2) 0.005(3)
C12 0.035(3) 0.076(4) 0.035(3) -0.002(3) -0.001(2) 0.008(3)
C13 0.038(3) 0.059(3) 0.039(3) -0.006(2) 0.000(2) 0.001(3)
C14 0.044(3) 0.064(4) 0.027(2) 0.003(2) 0.001(2) 0.006(3)
C15 0.085(5) 0.090(5) 0.031(3) 0.012(3) -0.011(3) -0.008(4)
C16 0.046(3) 0.053(3) 0.045(3) 0.014(3) -0.006(2) -0.007(3)
C17 0.071(4) 0.068(4) 0.042(3) 0.019(3) -0.014(3) -0.002(3)
C18 0.079(5) 0.060(4) 0.064(4) 0.022(3) -0.024(3) 0.007(3)
C19 0.065(4) 0.046(3) 0.067(4) 0.012(3) -0.012(3) 0.004(3)
C20 0.041(3) 0.040(3) 0.050(3) 0.010(2) -0.005(2) -0.004(2)
C21 0.047(3) 0.033(3) 0.046(3) 0.001(2) -0.002(2) 0.006(2)
C22 0.048(3) 0.049(3) 0.055(3) -0.004(3) -0.001(3) 0.012(3)
C23 0.050(3) 0.042(3) 0.053(3) -0.006(2) 0.005(3) 0.009(3)
C24 0.052(3) 0.040(3) 0.046(3) -0.004(2) -0.010(2) 0.001(3)
C25 0.042(3) 0.039(3) 0.031(2) 0.000(2) -0.005(2) 0.000(2)
C26 0.043(3) 0.049(3) 0.046(3) -0.004(2) 0.007(2) 0.006(3)
C27 0.041(3) 0.049(3) 0.042(3) 0.006(2) 0.008(2) -0.004(3)
C28 0.040(3) 0.037(3) 0.031(2) -0.003(2) -0.008(2) -0.001(2)
C29 0.052(3) 0.041(3) 0.046(3) -0.001(2) 0.013(2) 0.007(3)
C30 0.052(3) 0.044(3) 0.042(3) 0.006(2) 0.009(2) -0.003(3)
C31 0.048(3) 0.046(3) 0.040(3) 0.004(2) -0.011(2) -0.002(3)
O1A 0.088(3) 0.084(3) 0.063(3) -0.001(2) -0.012(2) 0.046(3)
O1B 0.040(2) 0.060(3) 0.147(4) 0.027(3) -0.009(3) -0.009(2)
O1W 0.066(3) 0.075(3) 0.112(4) -0.003(3) -0.014(3) 0.003(2)
O1C 0.073(3) 0.089(3) 0.081(3) -0.006(3) -0.021(3) 0.005(3)
O2B 0.076(3) 0.084(3) 0.048(2) 0.007(2) 0.004(2) 0.036(3)
O2A 0.070(3) 0.051(3) 0.111(4) 0.010(2) -0.022(3) -0.006(2)
O2W 0.066(3) 0.065(3) 0.064(3) 0.000(2) -0.005(2) -0.016(2)
O2C 0.080(4) 0.203(7) 0.108(5) 0.031(5) 0.012(4) 0.022(4)
O3A 0.045(2) 0.066(3) 0.113(4) -0.028(3) -0.020(2) 0.005(2)
O3B 0.059(3) 0.054(2) 0.082(3) 0.011(2) -0.007(2) -0.011(2)

loop_
_atom_type_symbol
_atom_type_description
_atom_type_scat_dispersion_real
_atom_type_scat_dispersion_imag
_atom_type_scat_source
C C 0.0033 0.0016 'International Tables Vol C Tables 4.2.6.8 and 6.1.1.4'
H H 0.0000 0.0000 'International Tables Vol C Tables 4.2.6.8 and 6.1.1.4'
N N 0.0061 0.0033 'International Tables Vol C Tables 4.2.6.8 and 6.1.1.4'
O O 0.0106 0.0060 'International Tables Vol C Tables 4.2.6.8 and 6.1.1.4'

loop_
_geom_angle_atom_site_label_1
_geom_angle_atom_site_label_2
_geom_angle_atom_site_label_3
_geom_angle
C1 N1 C2 109.1(4)
C1 N1 C31 124.5(4)
C2 N1 C31 126.4(4)
C1 N2 C3 109.2(4)
C1 N2 C4 124.0(4)
C3 N2 C4 126.7(4)
C4 N3 C8 117.3(4)
C8 N4 C10 121.8(4)
C8 N4 C9 119.4(5)
C10 N4 C9 116.8(5)
C14 N5 C10 117.6(4)
C16 N6 C14 122.3(4)
C16 N6 C15 119.8(5)
C14 N6 C15 117.1(5)
C20 N7 C16 117.8(4)
C21 N8 C22 108.3(4)
C21 N8 C20 125.5(4)
C22 N8 C20 126.2(4)
C21 N9 C23 109.1(4)
C21 N9 C24 125.7(4)
C23 N9 C24 125.2(4)
N1 C1 N2 108.0(4)
N1 C1 H1A 126.0
N2 C1 H1A 126.0
O2B C1B O1B 126.4(6)
O2B C1B O3B 117.3(5)
O1B C1B O3B 116.2(5)
O1A C1A O3A 125.8(6)
O1A C1A O2A 117.7(6)
O3A C1A O2A 116.5(5)
O1C C1C C2C 108.5(7)
O1C C1C H1CA 110.0
C2C C1C H1CA 110.0
O1C C1C H1CB 110.0
C2C C1C H1CB 110.0
H1CA C1C H1CB 108.4
C3 C2 N1 107.4(4)
C3 C2 H2A 126.3
N1 C2 H2A 126.3
O2C C2C C1C 108.0(7)
O2C C2C H2CA 110.1
C1C C2C H2CA 110.1
O2C C2C H2CB 110.1
C1C C2C H2CB 110.1
H2CA C2C H2CB 108.4
C2 C3 N2 106.3(5)
C2 C3 H3A 126.8
N2 C3 H3A 126.8
O2C C3C C4C 96.2(10)
O2C C3C H3CA 112.5
C4C C3C H3CA 112.5
O2C C3C H3CB 112.5
C4C C3C H3CB 112.5
H3CA C3C H3CB 110.0
N3 C4 C5 126.7(5)
N3 C4 N2 112.6(4)
C5 C4 N2 120.7(5)
O1C C4C C3C 110.1(7)
O1C C4C H4CA 109.6
C3C C4C H4CA 109.6
O1C C4C H4CB 109.6
C3C C4C H4CB 109.6
H4CA C4C H4CB 108.2
C4 C5 C6 115.0(6)
C4 C5 H5A 122.5
C6 C5 H5A 122.5
C7 C6 C5 121.1(6)
C7 C6 H6A 119.5
C5 C6 H6A 119.5
C6 C7 C8 119.0(5)
C6 C7 H7A 120.5
C8 C7 H7A 120.5
N3 C8 N4 117.3(5)
N3 C8 C7 120.7(5)
N4 C8 C7 122.0(5)
N4 C9 H9A 109.5
N4 C9 H9B 109.5
H9A C9 H9B 109.5
N4 C9 H9C 109.5
H9A C9 H9C 109.5
H9B C9 H9C 109.5
N5 C10 C11 123.4(5)
N5 C10 N4 114.6(4)
C11 C10 N4 122.0(5)
C12 C11 C10 117.7(5)
C12 C11 H11A 121.2
C10 C11 H11A 121.2
C11 C12 C13 120.3(5)
C11 C12 H12A 119.8
C13 C12 H12A 119.8
C12 C13 C14 117.5(5)
C12 C13 H13A 121.3
C14 C13 H13A 121.3
N5 C14 C13 123.5(5)
N5 C14 N6 115.1(4)
C13 C14 N6 121.4(5)
N6 C15 H15A 109.5
N6 C15 H15B 109.5
H15A C15 H15B 109.5
N6 C15 H15C 109.5
H15A C15 H15C 109.5
H15B C15 H15C 109.5
N7 C16 N6 117.5(5)
N7 C16 C17 120.4(5)
N6 C16 C17 122.0(5)
C18 C17 C16 119.1(5)
C18 C17 H17A 120.5
C16 C17 H17A 120.5
C17 C18 C19 121.0(5)
C17 C18 H18A 119.5
C19 C18 H18A 119.5
C20 C19 C18 115.4(6)
C20 C19 H19A 122.3
C18 C19 H19A 122.3
N7 C20 C19 126.2(5)
N7 C20 N8 113.7(4)
C19 C20 N8 120.0(5)
N9 C21 N8 108.1(4)
N9 C21 H21A 125.9
N8 C21 H21A 125.9
C23 C22 N8 107.1(5)
C23 C22 H22A 126.5
N8 C22 H22A 126.5
C22 C23 N9 107.4(5)
C22 C23 H23A 126.3
N9 C23 H23A 126.3
N9 C24 C25 112.1(4)
N9 C24 H24A 109.2
C25 C24 H24A 109.2
N9 C24 H24B 109.2
C25 C24 H24B 109.2
H24A C24 H24B 107.9
C30 C25 C26 119.6(4)
C30 C25 C24 119.3(5)
C26 C25 C24 121.2(5)
C27 C26 C25 120.0(5)
C27 C26 H26A 120.0
C25 C26 H26A 120.0
C26 C27 C28 120.4(5)
C26 C27 H27A 119.8
C28 C27 H27A 119.8
C29 C28 C27 119.5(4)
C29 C28 C31 119.0(4)
C27 C28 C31 121.5(4)
C28 C29 C30 120.6(5)
C28 C29 H29A 119.7
C30 C29 H29A 119.7
C29 C30 C25 120.0(5)
C29 C30 H30A 120.0
C25 C30 H30A 120.0
N1 C31 C28 111.3(4)
N1 C31 H31A 109.4
C28 C31 H31A 109.4
N1 C31 H31B 109.4
C28 C31 H31B 109.4
H31A C31 H31B 108.0
C4C O1C C1C 113.0(8)
C1A O2A H2AA 109.5
C2C O2C C3C 104.3(7)
C1B O3B H3BA 109.5

loop_
_geom_bond_atom_site_label_1
_geom_bond_atom_site_label_2
_geom_bond_distance
N1 C1 1.332(6)
N1 C2 1.382(6)
N1 C31 1.479(6)
N2 C1 1.330(6)
N2 C3 1.394(6)
N2 C4 1.444(6)
N3 C4 1.327(6)
N3 C8 1.335(6)
N4 C8 1.382(7)
N4 C10 1.422(7)
N4 C9 1.469(6)
N5 C14 1.329(6)
N5 C10 1.329(6)
N6 C16 1.367(7)
N6 C14 1.424(6)
N6 C15 1.478(6)
N7 C20 1.322(6)
N7 C16 1.346(6)
N8 C21 1.349(6)
N8 C22 1.381(6)
N8 C20 1.437(6)
N9 C21 1.324(6)
N9 C23 1.377(6)
N9 C24 1.478(6)
C1 H1A 0.9300
C1B O2B 1.235(6)
C1B O1B 1.246(6)
C1B O3B 1.341(7)
C1A O1A 1.232(6)
C1A O3A 1.244(7)
C1A O2A 1.346(7)
C1C O1C 1.447(9)
C1C C2C 1.532(10)
C1C H1CA 0.9700
C1C H1CB 0.9700
C2 C3 1.349(7)
C2 H2A 0.9300
C2C O2C 1.403(9)
C2C H2CA 0.9700
C2C H2CB 0.9700
C3 H3A 0.9300
C3C O2C 1.501(12)
C3C C4C 1.667(13)
C3C H3CA 0.9700
C3C H3CB 0.9700
C4 C5 1.372(7)
C4C O1C 1.308(9)
C4C H4CA 0.9700
C4C H4CB 0.9700
C5 C6 1.385(8)
C5 H5A 0.9300
C6 C7 1.359(8)
C6 H6A 0.9300
C7 C8 1.415(8)
C7 H7A 0.9300
C9 H9A 0.9600
C9 H9B 0.9600
C9 H9C 0.9600
C10 C11 1.389(7)
C11 C12 1.370(7)
C11 H11A 0.9300
C12 C13 1.376(7)
C12 H12A 0.9300
C13 C14 1.387(7)
C13 H13A 0.9300
C15 H15A 0.9600
C15 H15B 0.9600
C15 H15C 0.9600
C16 C17 1.416(7)
C17 C18 1.362(8)
C17 H17A 0.9300
C18 C19 1.386(8)
C18 H18A 0.9300
C19 C20 1.378(7)
C19 H19A 0.9300
C21 H21A 0.9300
C22 C23 1.346(7)
C22 H22A 0.9300
C23 H23A 0.9300
C24 C25 1.502(6)
C24 H24A 0.9700
C24 H24B 0.9700
C25 C30 1.381(7)
C25 C26 1.385(7)
C26 C27 1.380(7)
C26 H26A 0.9300
C27 C28 1.381(6)
C27 H27A 0.9300
C28 C29 1.374(7)
C28 C31 1.515(6)
C29 C30 1.381(7)
C29 H29A 0.9300
C30 H30A 0.9300
C31 H31A 0.9700
C31 H31B 0.9700
O2A H2AA 0.8200
O3B H3BA 0.8200

loop_
_geom_torsion_atom_site_label_1
_geom_torsion_atom_site_label_2
_geom_torsion_atom_site_label_3
_geom_torsion_atom_site_label_4
_geom_torsion
C2 N1 C1 N2 -0.3(5)
C31 N1 C1 N2 -179.2(4)
C3 N2 C1 N1 0.0(5)
C4 N2 C1 N1 -178.7(4)
C1 N1 C2 C3 0.5(6)
C31 N1 C2 C3 179.4(4)
O1C C1C C2C O2C 58.4(9)
N1 C2 C3 N2 -0.5(6)
C1 N2 C3 C2 0.4(6)
C4 N2 C3 C2 178.9(5)
C8 N3 C4 C5 -2.0(8)
C8 N3 C4 N2 177.6(4)
C1 N2 C4 N3 -26.0(7)
C3 N2 C4 N3 155.6(5)
C1 N2 C4 C5 153.7(5)
C3 N2 C4 C5 -24.7(8)
O2C C3C C4C O1C -69.3(13)
N3 C4 C5 C6 2.9(8)
N2 C4 C5 C6 -176.8(5)
C4 C5 C6 C7 -0.8(9)
C5 C6 C7 C8 -1.9(9)
C4 N3 C8 N4 178.4(5)
C4 N3 C8 C7 -1.0(8)
C10 N4 C8 N3 -9.5(8)
C9 N4 C8 N3 -173.0(5)
C10 N4 C8 C7 169.9(5)
C9 N4 C8 C7 6.4(9)
C6 C7 C8 N3 2.8(9)
C6 C7 C8 N4 -176.6(6)
C14 N5 C10 C11 0.2(7)
C14 N5 C10 N4 -178.8(4)
C8 N4 C10 N5 -127.3(5)
C9 N4 C10 N5 36.6(7)
C8 N4 C10 C11 53.7(7)
C9 N4 C10 C11 -142.3(6)
N5 C10 C11 C12 0.4(7)
N4 C10 C11 C12 179.3(5)
C10 C11 C12 C13 -1.3(7)
C11 C12 C13 C14 1.7(7)
C10 N5 C14 C13 0.2(7)
C10 N5 C14 N6 178.7(4)
C12 C13 C14 N5 -1.1(7)
C12 C13 C14 N6 -179.6(4)
C16 N6 C14 N5 129.1(5)
C15 N6 C14 N5 -40.6(7)
C16 N6 C14 C13 -52.3(7)
C15 N6 C14 C13 138.0(5)
C20 N7 C16 N6 -177.3(5)
C20 N7 C16 C17 -0.2(8)
C14 N6 C16 N7 4.3(8)
C15 N6 C16 N7 173.7(5)
C14 N6 C16 C17 -172.8(5)
C15 N6 C16 C17 -3.4(8)
N7 C16 C17 C18 -1.5(9)
N6 C16 C17 C18 175.5(6)
C16 C17 C18 C19 2.3(10)
C17 C18 C19 C20 -1.4(9)
C16 N7 C20 C19 1.2(8)
C16 N7 C20 N8 -178.6(4)
C18 C19 C20 N7 -0.4(9)
C18 C19 C20 N8 179.4(5)
C21 N8 C20 N7 26.8(7)
C22 N8 C20 N7 -154.2(5)
C21 N8 C20 C19 -153.0(5)
C22 N8 C20 C19 26.0(8)
C23 N9 C21 N8 0.3(5)
C24 N9 C21 N8 -176.3(4)
C22 N8 C21 N9 0.0(6)
C20 N8 C21 N9 179.1(4)
C21 N8 C22 C23 -0.3(6)
C20 N8 C22 C23 -179.5(5)
N8 C22 C23 N9 0.5(6)
C21 N9 C23 C22 -0.5(6)
C24 N9 C23 C22 176.2(5)
C21 N9 C24 C25 -66.3(6)
C23 N9 C24 C25 117.6(5)
N9 C24 C25 C30 94.8(5)
N9 C24 C25 C26 -85.6(6)
C30 C25 C26 C27 0.7(7)
C24 C25 C26 C27 -178.8(5)
C25 C26 C27 C28 -0.7(8)
C26 C27 C28 C29 0.0(7)
C26 C27 C28 C31 -180.0(4)
C27 C28 C29 C30 0.7(8)
C31 C28 C29 C30 -179.3(5)
C28 C29 C30 C25 -0.7(8)
C26 C25 C30 C29 0.0(8)
C24 C25 C30 C29 179.5(5)
C1 N1 C31 C28 73.5(6)
C2 N1 C31 C28 -105.2(5)
C29 C28 C31 N1 -103.1(5)
C27 C28 C31 N1 76.9(6)
C3C C4C O1C C1C 61.1(12)
C2C C1C O1C C4C -53.1(9)
C1C C2C O2C C3C -75.0(9)
C4C C3C O2C C2C 73.7(9)
